data_7025081
loop_
_publ_author_name
'Lewis, Frank W.'
'Harwood, Laurence M.'
'Hudson, Michael J.'
'Drew, Michael G. B.'
'Modolo, Giuseppe'
'Sypula, Michal'
'Desreux, Jean F.'
'Bouslimani, Nouri'
'Vidick, Geoffrey'

_publ_section_title
;
 Interaction of
 6,6&#x2032;&#x2032;-bis(5,5,8,8-tetramethyl-5,6,7,8-tetrahydro-1,2,4-benzotriazin-3-yl)-2,2&#x2032;:6&#x2032;,2&#x2032;&#x2032;-terpyridine
 (CyMe4-BTTP) with some trivalent ions such as lanthanide(iii) ions and
 americium(iii)
;
_journal_issue 21
_journal_name_full 'Dalton Transactions'
_journal_page_first 5172
_journal_paper_doi 10.1039/b924988e
_journal_volume 39
_journal_year 2010
_chemical_formula_sum 'C37 H53 Cl3 N9 O18 Y'
_chemical_formula_weight 1107.14
_chemical_name_systematic
;
?
;
_space_group_IT_number 2
_symmetry_cell_setting triclinic
_symmetry_space_group_name_Hall '-P 1'
_symmetry_space_group_name_H-M 'P -1'
_atom_sites_solution_hydrogens geom
_atom_sites_solution_primary direct
_atom_sites_solution_secondary difmap
_audit_creation_method SHELXL-97
_cell_angle_alpha 108.832(4)
_cell_angle_beta 105.958(3)
_cell_angle_gamma 98.035(4)
_cell_formula_units_Z 2
_cell_length_a 13.0611(5)
_cell_length_b 13.7135(7)
_cell_length_c 15.7947(6)
_cell_measurement_reflns_used 17329
_cell_measurement_temperature 150(2)
_cell_measurement_theta_max 30.00
_cell_measurement_theta_min 2.34
_cell_volume 2491.9(2)
_computing_cell_refinement 'Crysalis, Oxford Diffraction'
_computing_data_collection 'Crysalis, Oxford Diffraction'
_computing_data_reduction 'Crysalis, Oxford Diffraction'
_computing_molecular_graphics PLATON(Spek,2004)
_computing_structure_refinement 'SHELXL-97 (Sheldrick, 1997)'
_computing_structure_solution 'SHELXS-97 (Sheldrick, 1997)'
_diffrn_ambient_temperature 150(2)
_diffrn_measured_fraction_theta_full 0.927
_diffrn_measured_fraction_theta_max 0.927
_diffrn_measurement_device 'Oxford Diffaction X-Calibur System'
_diffrn_measurement_method '321 frames, counting time 10 s.'
_diffrn_radiation_monochromator graphite
_diffrn_radiation_source 'fine-focus sealed tube'
_diffrn_radiation_type MoK\a
_diffrn_radiation_wavelength 0.71073
_diffrn_reflns_av_R_equivalents 0.0344
_diffrn_reflns_av_sigmaI/netI 0.1291
_diffrn_reflns_limit_h_max 18
_diffrn_reflns_limit_h_min -14
_diffrn_reflns_limit_k_max 19
_diffrn_reflns_limit_k_min -17
_diffrn_reflns_limit_l_max 22
_diffrn_reflns_limit_l_min -16
_diffrn_reflns_number 17329
_diffrn_reflns_theta_full 30.00
_diffrn_reflns_theta_max 30.00
_diffrn_reflns_theta_min 2.34
_diffrn_standards_decay_% n/a
_diffrn_standards_interval_count n/a
_diffrn_standards_interval_time n/a
_diffrn_standards_number n/a
_exptl_absorpt_coefficient_mu 1.409
_exptl_absorpt_correction_T_max 1.000
_exptl_absorpt_correction_T_min 0.856
_exptl_absorpt_correction_type empirical
_exptl_absorpt_process_details 'ABSPACK, Oxford Diffraction Ltd'
_exptl_crystal_colour black
_exptl_crystal_density_diffrn 1.476
_exptl_crystal_density_method 'not measured'
_exptl_crystal_description needle
_exptl_crystal_F_000 1144
_exptl_crystal_size_max 0.30
_exptl_crystal_size_mid 0.05
_exptl_crystal_size_min 0.05
_refine_diff_density_max 1.903
_refine_diff_density_min -0.805
_refine_diff_density_rms 0.145
_refine_ls_extinction_method none
_refine_ls_goodness_of_fit_ref 1.030
_refine_ls_hydrogen_treatment constr
_refine_ls_matrix_type full
_refine_ls_number_parameters 636
_refine_ls_number_reflns 12031
_refine_ls_number_restraints 30
_refine_ls_restrained_S_all 1.042
_refine_ls_R_factor_all 0.1631
_refine_ls_R_factor_gt 0.1054
_refine_ls_shift/su_max 0.000
_refine_ls_shift/su_mean 0.000
_refine_ls_structure_factor_coef Fsqd
_refine_ls_weighting_details
;
_refine_ls_weighting_details
w=1/[\s^2^(Fo^2^)+(0.1463P)^2^+6.2339P] where P=(Fo^2^+2Fc^2^)/3
;
_refine_ls_weighting_scheme calc
_refine_ls_wR_factor_gt 0.2522
_refine_ls_wR_factor_ref 0.2828
_reflns_number_gt 7005
_reflns_number_total 13491
_reflns_threshold_expression >2sigma(I)
_cod_data_source_file b924988e.txt
_cod_data_source_block y
_cod_original_cell_volume 2491.91(19)
_cod_original_sg_symbol_H-M P-1
_cod_database_code 7025081

loop_
_symmetry_equiv_pos_as_xyz
'x, y, z'
'-x, -y, -z'

loop_
_atom_site_label
_atom_site_type_symbol
_atom_site_fract_x
_atom_site_fract_y
_atom_site_fract_z
_atom_site_U_iso_or_equiv
_atom_site_adp_type
_atom_site_occupancy
_atom_site_symmetry_multiplicity
_atom_site_calc_flag
_atom_site_refinement_flags
_atom_site_disorder_assembly
_atom_site_disorder_group
Y1 Y 0.80477(5) 0.85015(5) 0.68418(4) 0.02249(19) Uani 1 1 d . . .
O1 O 0.9612(4) 0.8081(4) 0.7622(3) 0.0285(11) Uani 1 1 d . . .
O2 O 0.8832(4) 0.9816(4) 0.8392(3) 0.0308(11) Uani 1 1 d . . .
O3 O 0.6860(4) 0.8145(4) 0.5274(4) 0.0440(15) Uani 1 1 d . . .
O4 O 0.6360(4) 0.8917(5) 0.6919(4) 0.0471(15) Uani 1 1 d . . .
Cl6 Cl 0.00370(16) 0.76379(14) 0.98135(12) 0.0344(4) Uani 1 1 d . . .
Cl7 Cl 0.67942(16) 0.62640(16) 0.28466(13) 0.0375(4) Uani 1 1 d . . .
O61 O 0.0127(5) 0.8558(4) 0.9555(4) 0.0482(16) Uani 1 1 d . . .
O62 O 0.0328(6) 0.8013(4) 1.0829(4) 0.0594(19) Uani 1 1 d . . .
O63 O -0.1074(6) 0.7005(5) 0.9387(5) 0.074(2) Uani 1 1 d . . .
O64 O 0.0753(7) 0.7028(6) 0.9523(7) 0.088(3) Uani 1 1 d . . .
O71 O 0.7252(6) 0.7306(5) 0.3575(4) 0.066(2) Uani 1 1 d . . .
O72 O 0.5882(5) 0.6250(5) 0.2107(4) 0.0546(17) Uani 1 1 d . . .
O73 O 0.7646(6) 0.5982(6) 0.2482(5) 0.069(2) Uani 1 1 d . . .
O74 O 0.6454(6) 0.5530(6) 0.3242(5) 0.071(2) Uani 1 1 d . . .
N11 N 0.7385(5) 0.7950(4) 0.8078(4) 0.0270(13) Uani 1 1 d . . .
N12 N 0.7498(5) 0.8681(5) 0.8930(4) 0.0330(14) Uani 1 1 d . . .
C13 C 0.7028(6) 0.8413(6) 0.9495(5) 0.0326(17) Uani 1 1 d . . .
C14 C 0.6464(7) 0.7343(6) 0.9230(6) 0.0365(18) Uani 1 1 d . . .
N15 N 0.6297(5) 0.6632(5) 0.8360(5) 0.0373(15) Uani 1 1 d . . .
C16 C 0.6759(6) 0.6979(6) 0.7815(5) 0.0281(15) Uani 1 1 d . . .
C17 C 0.7164(7) 0.9306(6) 1.0419(5) 0.0362(18) Uani 1 1 d . . .
C18 C 0.6352(8) 0.8890(6) 1.0861(7) 0.051(2) Uani 1 1 d . . .
H18A H 0.6519 0.9390 1.1506 0.061 Uiso 1 1 calc R . .
H18B H 0.5607 0.8851 1.0495 0.061 Uiso 1 1 calc R . .
C19 C 0.6422(9) 0.7815(7) 1.0876(7) 0.057(3) Uani 1 1 d . . .
H19A H 0.5984 0.7635 1.1235 0.069 Uiso 1 1 calc R . .
H19B H 0.7180 0.7845 1.1202 0.069 Uiso 1 1 calc R . .
C20 C 0.6022(9) 0.6932(7) 0.9876(7) 0.059(3) Uani 1 1 d . . .
N21 N 0.7274(5) 0.6551(4) 0.6419(4) 0.0240(12) Uani 1 1 d . . .
C22 C 0.8352(7) 0.9605(7) 1.1081(6) 0.049(2) Uani 1 1 d . . .
H22A H 0.8526 0.8994 1.1201 0.073 Uiso 1 1 calc R . .
H22B H 0.8444 1.0164 1.1671 0.073 Uiso 1 1 calc R . .
H22C H 0.8835 0.9845 1.0787 0.073 Uiso 1 1 calc R . .
C23 C 0.5938(6) 0.5197(6) 0.6486(5) 0.0316(16) Uani 1 1 d . . .
H23 H 0.5500 0.4990 0.6804 0.038 Uiso 1 1 calc R . .
C24 C 0.5922(7) 0.4496(6) 0.5613(6) 0.0396(19) Uani 1 1 d . . .
H24 H 0.5432 0.3826 0.5316 0.048 Uiso 1 1 calc R . .
C25 C 0.6641(6) 0.4805(6) 0.5192(5) 0.0349(18) Uani 1 1 d . . .
H25 H 0.6667 0.4329 0.4629 0.042 Uiso 1 1 calc R . .
C26 C 0.7333(6) 0.5841(6) 0.5620(5) 0.0314(17) Uani 1 1 d . . .
N31 N 0.8681(5) 0.7256(4) 0.5661(4) 0.0241(12) Uani 1 1 d . . .
C32 C 0.8214(6) 0.6198(5) 0.5285(4) 0.0245(14) Uani 1 1 d . . .
C33 C 0.8591(7) 0.5465(6) 0.4666(5) 0.0355(18) Uani 1 1 d . . .
H33 H 0.8258 0.4740 0.4421 0.043 Uiso 1 1 calc R . .
C34 C 0.9463(7) 0.5843(6) 0.4431(6) 0.0391(19) Uani 1 1 d . . .
H34 H 0.9723 0.5371 0.4021 0.047 Uiso 1 1 calc R . .
C35 C 0.9950(7) 0.6910(6) 0.4799(5) 0.0358(17) Uani 1 1 d . . .
H35 H 1.0538 0.7170 0.4641 0.043 Uiso 1 1 calc R . .
C36 C 0.9541(6) 0.7610(6) 0.5425(5) 0.0268(15) Uani 1 1 d . . .
N41 N 0.9415(5) 0.9365(4) 0.6264(4) 0.0242(12) Uani 1 1 d . . .
C42 C 1.0010(6) 0.8775(5) 0.5831(5) 0.0262(15) Uani 1 1 d . . .
C43 C 1.0982(7) 0.9262(6) 0.5763(5) 0.0360(18) Uani 1 1 d . . .
H43 H 1.1391 0.8845 0.5479 0.043 Uiso 1 1 calc R . .
C44 C 1.1338(7) 1.0351(6) 0.6113(6) 0.0403(19) Uani 1 1 d . . .
H44 H 1.1996 1.0675 0.6085 0.048 Uiso 1 1 calc R . .
C45 C 1.0697(7) 1.0965(6) 0.6511(6) 0.0379(18) Uani 1 1 d . . .
H45 H 1.0913 1.1705 0.6745 0.045 Uiso 1 1 calc R . .
C46 C 0.9730(6) 1.0443(6) 0.6548(5) 0.0263(15) Uani 1 1 d . . .
N51 N 0.8073(5) 1.0411(4) 0.6903(4) 0.0276(13) Uani 1 1 d . . .
C52 C 0.8969(6) 1.1032(5) 0.6894(4) 0.0268(15) Uani 1 1 d . . .
N53 N 0.9203(6) 1.2090(5) 0.7175(4) 0.0322(14) Uani 1 1 d . . .
C54 C 0.8493(7) 1.2567(6) 0.7505(5) 0.0345(18) Uani 1 1 d . . .
C55 C 0.7530(6) 1.1955(6) 0.7498(5) 0.0317(17) Uani 1 1 d . . .
N56 N 0.7339(5) 1.0903(5) 0.7206(4) 0.0345(15) Uani 1 1 d . . .
C57 C 0.8777(8) 1.3777(6) 0.7880(6) 0.046(2) Uani 1 1 d . . .
C58 C 0.7902(15) 1.4168(10) 0.8248(16) 0.148(9) Uani 1 1 d . . .
H58A H 0.8261 1.4551 0.8928 0.178 Uiso 1 1 calc R . .
H58B H 0.7721 1.4697 0.7987 0.178 Uiso 1 1 calc R . .
C59 C 0.7012(13) 1.3611(9) 0.8147(17) 0.165(10) Uani 1 1 d . . .
H59A H 0.6461 1.3792 0.7711 0.199 Uiso 1 1 calc R . .
H59B H 0.6912 1.3893 0.8758 0.199 Uiso 1 1 calc R . .
C60 C 0.6651(8) 1.2435(7) 0.7834(7) 0.054(3) Uani 1 1 d . . .
C171 C 0.6621(6) 0.6205(5) 0.6860(5) 0.0264(15) Uani 1 1 d . . .
C172 C 0.6878(9) 1.0277(7) 1.0224(7) 0.053(2) Uani 1 1 d . . .
H17A H 0.7372 1.0531 0.9946 0.080 Uiso 1 1 calc R . .
H17B H 0.6949 1.0829 1.0811 0.080 Uiso 1 1 calc R . .
H17C H 0.6136 1.0079 0.9794 0.080 Uiso 1 1 calc R . .
C201 C 0.6437(13) 0.5956(8) 0.9911(8) 0.085(4) Uani 1 1 d . . .
H20A H 0.6146 0.5400 0.9289 0.127 Uiso 1 1 calc R . .
H20B H 0.6200 0.5715 1.0350 0.127 Uiso 1 1 calc R . .
H20C H 0.7226 0.6139 1.0117 0.127 Uiso 1 1 calc R . .
C202 C 0.4757(10) 0.6609(10) 0.9463(10) 0.105(6) Uani 1 1 d . . .
H20D H 0.4488 0.7232 0.9493 0.157 Uiso 1 1 calc R . .
H20E H 0.4472 0.6271 0.9826 0.157 Uiso 1 1 calc R . .
H20F H 0.4520 0.6123 0.8812 0.157 Uiso 1 1 calc R . .
C571 C 0.8879(12) 1.4137(8) 0.7081(8) 0.082(4) Uani 1 1 d . . .
H57A H 0.9493 1.3941 0.6909 0.123 Uiso 1 1 calc R . .
H57B H 0.8990 1.4895 0.7293 0.123 Uiso 1 1 calc R . .
H57C H 0.8217 1.3800 0.6538 0.123 Uiso 1 1 calc R . .
C572 C 0.9865(12) 1.4199(8) 0.8688(8) 0.095(5) Uani 1 1 d . . .
H57D H 0.9768 1.4087 0.9234 0.142 Uiso 1 1 calc R . .
H57E H 1.0130 1.4947 0.8846 0.142 Uiso 1 1 calc R . .
H57F H 1.0388 1.3831 0.8499 0.142 Uiso 1 1 calc R . .
C601 C 0.5564(11) 1.1962(14) 0.7026(11) 0.143(8) Uani 1 1 d . . .
H60A H 0.4996 1.2212 0.7243 0.214 Uiso 1 1 calc R . .
H60B H 0.5398 1.1200 0.6810 0.214 Uiso 1 1 calc R . .
H60C H 0.5608 1.2174 0.6511 0.214 Uiso 1 1 calc R . .
C602 C 0.6503(13) 1.2100(14) 0.8629(11) 0.119(6) Uani 1 1 d . . .
H60D H 0.7158 1.2427 0.9180 0.178 Uiso 1 1 calc R . .
H60E H 0.6366 1.1340 0.8424 0.178 Uiso 1 1 calc R . .
H60F H 0.5891 1.2322 0.8786 0.178 Uiso 1 1 calc R . .
O100 O 0.0867(6) 0.6830(6) 0.7024(5) 0.075(2) Uani 1 1 d . . .
O101 O 0.1931(7) 0.6068(7) 0.8295(6) 0.086(2) Uani 1 1 d . . .
Cl91 Cl 0.3518(5) 0.8159(5) 0.6580(4) 0.0541(14) Uiso 0.40 1 d PD A 1
O91 O 0.3867(17) 0.9180(11) 0.6515(14) 0.056(6) Uiso 0.40 1 d PD A 1
O92 O 0.4429(11) 0.7682(12) 0.6718(12) 0.063(5) Uiso 0.40 1 d PD A 1
O93 O 0.2625(13) 0.7439(14) 0.5711(11) 0.096(7) Uiso 0.40 1 d PD A 1
O94 O 0.3058(17) 0.8324(18) 0.7338(13) 0.117(8) Uiso 0.40 1 d PD A 1
Cl92 Cl 0.3730(7) 0.9022(6) 0.5398(5) 0.083(2) Uiso 0.40 1 d PD B 2
O95 O 0.4753(15) 0.8736(19) 0.5336(18) 0.186(15) Uiso 0.40 1 d PD B 2
O96 O 0.2787(16) 0.8147(13) 0.4763(14) 0.191(19) Uiso 0.40 1 d PD B 2
O97 O 0.3683(13) 0.9934(10) 0.5064(10) 0.058(4) Uiso 0.40 1 d PD B 2
O98 O 0.3734(18) 0.9372(15) 0.6365(8) 0.072(7) Uiso 0.40 1 d PD B 2
Cl93 Cl 0.3373(8) 0.8125(7) 0.5940(7) 0.037(2) Uiso 0.20 1 d PD B 2
O191 O 0.2532(13) 0.7412(13) 0.6183(13) 0.013(4) Uiso 0.20 1 d PD B 2
O192 O 0.362(3) 0.9172(14) 0.665(2) 0.09(2) Uiso 0.20 1 d PD B 2
O193 O 0.289(2) 0.802(3) 0.4996(15) 0.098(17) Uiso 0.20 1 d PD B 2
O194 O 0.4344(15) 0.770(2) 0.606(2) 0.049(7) Uiso 0.20 1 d PD B 2

loop_
_atom_site_aniso_label
_atom_site_aniso_U_11
_atom_site_aniso_U_22
_atom_site_aniso_U_33
_atom_site_aniso_U_23
_atom_site_aniso_U_13
_atom_site_aniso_U_12
Y1 0.0241(3) 0.0202(3) 0.0220(3) 0.0051(2) 0.0077(2) 0.0097(2)
O1 0.031(3) 0.023(3) 0.024(2) 0.0065(19) 0.0009(19) 0.003(2)
O2 0.038(3) 0.024(3) 0.025(2) 0.0019(19) 0.012(2) 0.008(2)
O3 0.041(3) 0.048(3) 0.032(3) 0.003(2) 0.000(2) 0.034(3)
O4 0.029(3) 0.050(4) 0.061(4) 0.016(3) 0.014(3) 0.020(3)
Cl6 0.0498(11) 0.0219(9) 0.0251(8) 0.0061(7) 0.0069(8) 0.0086(8)
Cl7 0.0376(10) 0.0405(11) 0.0299(9) 0.0124(8) 0.0071(8) 0.0079(8)
O61 0.086(5) 0.026(3) 0.025(3) 0.012(2) 0.010(3) 0.001(3)
O62 0.114(6) 0.028(3) 0.029(3) 0.015(2) 0.013(3) 0.006(3)
O63 0.062(5) 0.038(4) 0.085(5) 0.023(4) -0.020(4) -0.008(3)
O64 0.111(7) 0.055(5) 0.127(7) 0.029(5) 0.079(6) 0.046(5)
O71 0.075(5) 0.052(4) 0.045(4) -0.001(3) 0.016(3) -0.011(4)
O72 0.056(4) 0.067(4) 0.036(3) 0.018(3) 0.004(3) 0.027(3)
O73 0.056(4) 0.078(5) 0.087(5) 0.034(4) 0.036(4) 0.028(4)
O74 0.060(5) 0.079(5) 0.072(5) 0.050(4) 0.007(4) -0.005(4)
N11 0.032(3) 0.022(3) 0.028(3) 0.007(2) 0.013(2) 0.010(2)
N12 0.037(4) 0.025(3) 0.032(3) 0.000(2) 0.017(3) 0.006(3)
C13 0.033(4) 0.025(4) 0.037(4) 0.004(3) 0.018(3) 0.007(3)
C14 0.043(5) 0.028(4) 0.043(4) 0.008(3) 0.029(4) 0.009(3)
N15 0.035(4) 0.028(3) 0.047(4) 0.005(3) 0.022(3) 0.008(3)
C16 0.025(4) 0.027(4) 0.030(4) 0.005(3) 0.011(3) 0.010(3)
C17 0.045(5) 0.028(4) 0.038(4) 0.005(3) 0.026(4) 0.009(3)
C18 0.066(6) 0.029(4) 0.054(5) -0.002(4) 0.044(5) -0.001(4)
C19 0.087(7) 0.039(5) 0.057(6) 0.011(4) 0.055(6) 0.006(5)
C20 0.094(8) 0.030(5) 0.068(6) 0.010(4) 0.064(6) 0.006(5)
N21 0.030(3) 0.016(3) 0.025(3) 0.004(2) 0.009(2) 0.010(2)
C22 0.049(5) 0.049(5) 0.036(4) 0.004(4) 0.021(4) -0.005(4)
C23 0.030(4) 0.025(4) 0.037(4) 0.010(3) 0.010(3) 0.006(3)
C24 0.041(5) 0.029(4) 0.037(4) 0.007(3) 0.002(3) 0.006(3)
C25 0.040(4) 0.024(4) 0.027(4) 0.001(3) 0.001(3) 0.008(3)
C26 0.035(4) 0.023(4) 0.027(3) 0.002(3) 0.000(3) 0.015(3)
N31 0.034(3) 0.022(3) 0.021(3) 0.010(2) 0.010(2) 0.014(2)
C32 0.034(4) 0.021(3) 0.020(3) 0.009(3) 0.008(3) 0.014(3)
C33 0.044(5) 0.031(4) 0.031(4) 0.005(3) 0.014(3) 0.018(3)
C34 0.052(5) 0.030(4) 0.039(4) 0.005(3) 0.025(4) 0.023(4)
C35 0.049(5) 0.028(4) 0.037(4) 0.012(3) 0.023(4) 0.016(3)
C36 0.034(4) 0.029(4) 0.023(3) 0.011(3) 0.013(3) 0.014(3)
N41 0.040(3) 0.022(3) 0.020(3) 0.013(2) 0.015(2) 0.015(2)
C42 0.039(4) 0.027(4) 0.023(3) 0.015(3) 0.016(3) 0.016(3)
C43 0.052(5) 0.031(4) 0.040(4) 0.017(3) 0.030(4) 0.020(4)
C44 0.047(5) 0.032(4) 0.056(5) 0.018(4) 0.033(4) 0.013(4)
C45 0.056(5) 0.029(4) 0.040(4) 0.017(3) 0.025(4) 0.016(4)
C46 0.041(4) 0.029(4) 0.022(3) 0.018(3) 0.016(3) 0.015(3)
N51 0.037(3) 0.025(3) 0.022(3) 0.006(2) 0.011(2) 0.015(3)
C52 0.044(4) 0.026(4) 0.017(3) 0.012(3) 0.014(3) 0.015(3)
N53 0.057(4) 0.024(3) 0.028(3) 0.015(2) 0.023(3) 0.020(3)
C54 0.062(5) 0.027(4) 0.020(3) 0.012(3) 0.016(3) 0.018(4)
C55 0.044(4) 0.026(4) 0.026(3) 0.008(3) 0.010(3) 0.019(3)
N56 0.042(4) 0.029(3) 0.034(3) 0.009(3) 0.013(3) 0.022(3)
C57 0.083(7) 0.022(4) 0.047(5) 0.014(4) 0.036(5) 0.023(4)
C58 0.168(16) 0.037(7) 0.28(2) 0.024(10) 0.181(18) 0.035(9)
C59 0.108(12) 0.030(7) 0.34(3) -0.007(11) 0.130(16) 0.028(7)
C60 0.052(6) 0.041(5) 0.058(6) -0.002(4) 0.017(5) 0.029(4)
C171 0.026(4) 0.022(3) 0.029(3) 0.006(3) 0.008(3) 0.010(3)
C172 0.079(7) 0.034(5) 0.058(6) 0.012(4) 0.041(5) 0.027(5)
C201 0.172(13) 0.041(6) 0.078(8) 0.029(6) 0.087(9) 0.034(7)
C202 0.089(9) 0.066(8) 0.120(11) -0.025(7) 0.077(8) -0.038(7)
C571 0.167(13) 0.039(6) 0.064(7) 0.039(5) 0.046(8) 0.034(7)
C572 0.159(13) 0.023(5) 0.059(7) 0.007(5) -0.010(7) 0.005(6)
C601 0.063(9) 0.157(15) 0.128(13) -0.029(11) -0.015(8) 0.080(10)
C602 0.110(12) 0.173(16) 0.118(12) 0.048(11) 0.087(10) 0.092(11)
O100 0.086(5) 0.084(5) 0.061(4) 0.017(4) 0.027(4) 0.064(5)
O101 0.092(6) 0.091(6) 0.101(6) 0.045(5) 0.046(5) 0.054(5)

loop_
_atom_type_symbol
_atom_type_description
_atom_type_scat_dispersion_real
_atom_type_scat_dispersion_imag
_atom_type_scat_source
C C 0.0033 0.0016 'International Tables Vol C Tables 4.2.6.8 and 6.1.1.4'
H H 0.0000 0.0000 'International Tables Vol C Tables 4.2.6.8 and 6.1.1.4'
O O 0.0106 0.0060 'International Tables Vol C Tables 4.2.6.8 and 6.1.1.4'
N N 0.0061 0.0033 'International Tables Vol C Tables 4.2.6.8 and 6.1.1.4'
Y Y -2.7962 3.5667 'International Tables Vol C Tables 4.2.6.8 and 6.1.1.4'
Cl Cl 0.1484 0.1585 'International Tables Vol C Tables 4.2.6.8 and 6.1.1.4'

loop_
_geom_angle_atom_site_label_1
_geom_angle_atom_site_label_2
_geom_angle_atom_site_label_3
_geom_angle
O1 Y1 O2 72.45(17)
O1 Y1 O4 145.2(2)
O2 Y1 O4 85.21(19)
O1 Y1 O3 140.38(17)
O2 Y1 O3 143.41(18)
O4 Y1 O3 71.0(2)
O1 Y1 N31 69.63(17)
O2 Y1 N31 137.64(18)
O4 Y1 N31 137.15(19)
O3 Y1 N31 70.75(17)
O1 Y1 N21 80.24(17)
O2 Y1 N21 125.97(18)
O4 Y1 N21 92.5(2)
O3 Y1 N21 83.6(2)
N31 Y1 N21 64.63(18)
O1 Y1 N41 81.12(18)
O2 Y1 N41 92.31(18)
O4 Y1 N41 127.2(2)
O3 Y1 N41 81.2(2)
N31 Y1 N41 64.01(18)
N21 Y1 N41 128.62(17)
O1 Y1 N51 121.63(18)
O2 Y1 N51 66.45(17)
O4 Y1 N51 69.3(2)
O3 Y1 N51 79.04(18)
N31 Y1 N51 120.61(18)
N21 Y1 N51 158.12(19)
N41 Y1 N51 61.67(18)
O1 Y1 N11 79.78(18)
O2 Y1 N11 67.56(17)
O4 Y1 N11 67.0(2)
O3 Y1 N11 123.1(2)
N31 Y1 N11 121.85(18)
N21 Y1 N11 62.21(17)
N41 Y1 N11 155.64(18)
N51 Y1 N11 117.53(18)
O64 Cl6 O63 110.2(5)
O64 Cl6 O62 109.9(5)
O63 Cl6 O62 108.6(5)
O64 Cl6 O61 110.5(5)
O63 Cl6 O61 109.8(4)
O62 Cl6 O61 107.7(3)
O72 Cl7 O74 109.2(4)
O72 Cl7 O71 111.2(4)
O74 Cl7 O71 109.7(5)
O72 Cl7 O73 109.8(4)
O74 Cl7 O73 110.2(5)
O71 Cl7 O73 106.7(4)
C16 N11 N12 118.0(6)
C16 N11 Y1 120.0(4)
N12 N11 Y1 121.0(4)
C13 N12 N11 120.1(6)
N12 C13 C14 120.0(6)
N12 C13 C17 115.9(6)
C14 C13 C17 124.1(7)
N15 C14 C13 119.6(7)
N15 C14 C20 116.5(7)
C13 C14 C20 123.9(7)
C14 N15 C16 116.4(6)
N11 C16 N15 125.5(6)
N11 C16 C171 116.6(6)
N15 C16 C171 117.8(6)
C13 C17 C22 108.8(6)
C13 C17 C172 110.3(7)
C22 C17 C172 109.8(7)
C13 C17 C18 107.5(6)
C22 C17 C18 111.1(7)
C172 C17 C18 109.2(7)
C19 C18 C17 112.0(7)
C18 C19 C20 113.2(9)
C14 C20 C201 108.7(7)
C14 C20 C202 109.0(10)
C201 C20 C202 109.1(10)
C14 C20 C19 108.9(7)
C201 C20 C19 110.6(10)
C202 C20 C19 110.4(8)
C26 N21 C171 118.4(6)
C26 N21 Y1 118.6(5)
C171 N21 Y1 121.9(4)
C171 C23 C24 117.9(7)
C25 C24 C23 119.5(7)
C24 C25 C26 119.7(7)
N21 C26 C25 120.7(7)
N21 C26 C32 115.9(6)
C25 C26 C32 123.2(6)
C32 N31 C36 118.0(6)
C32 N31 Y1 120.6(4)
C36 N31 Y1 121.2(4)
N31 C32 C33 122.4(7)
N31 C32 C26 116.1(6)
C33 C32 C26 121.4(6)
C34 C33 C32 118.6(7)
C35 C34 C33 120.3(7)
C34 C35 C36 118.7(7)
N31 C36 C35 122.0(7)
N31 C36 C42 116.3(6)
C35 C36 C42 121.6(7)
C42 N41 C46 118.2(6)
C42 N41 Y1 119.2(4)
C46 N41 Y1 121.1(4)
N41 C42 C43 120.8(6)
N41 C42 C36 115.5(6)
C43 C42 C36 123.7(6)
C44 C43 C42 120.5(7)
C43 C44 C45 119.0(7)
C46 C45 C44 118.2(7)
N41 C46 C45 122.8(7)
N41 C46 C52 115.7(6)
C45 C46 C52 121.5(7)
N56 N51 C52 117.2(6)
N56 N51 Y1 119.6(4)
C52 N51 Y1 120.8(4)
N53 C52 N51 125.7(6)
N53 C52 C46 119.9(7)
N51 C52 C46 114.3(6)
C54 N53 C52 116.4(7)
N53 C54 C55 120.0(7)
N53 C54 C57 117.2(7)
C55 C54 C57 122.8(7)
N56 C55 C54 120.8(7)
N56 C55 C60 115.6(7)
C54 C55 C60 123.6(7)
C55 N56 N51 119.7(7)
C58 C57 C572 109.0(12)
C58 C57 C54 109.4(8)
C572 C57 C54 108.5(7)
C58 C57 C571 111.6(11)
C572 C57 C571 109.4(10)
C54 C57 C571 108.9(7)
C59 C58 C57 126.1(11)
C58 C59 C60 129.1(11)
C59 C60 C601 112.4(13)
C59 C60 C602 112.2(13)
C601 C60 C602 106.3(12)
C59 C60 C55 108.0(9)
C601 C60 C55 108.7(8)
C602 C60 C55 109.2(8)
N21 C171 C23 123.4(6)
N21 C171 C16 114.6(6)
C23 C171 C16 121.9(7)
O92 Cl91 O94 113.0(11)
O92 Cl91 O91 109.6(10)
O94 Cl91 O91 108.7(11)
O92 Cl91 O93 109.1(10)
O94 Cl91 O93 105.6(11)
O91 Cl91 O93 110.7(11)
O98 Cl92 O96 111.5(8)
O98 Cl92 O193 98.8(13)
O96 Cl92 O193 18.0(12)
O98 Cl92 O95 111.5(8)
O96 Cl92 O95 110.7(8)
O193 Cl92 O95 105.9(19)
O98 Cl92 O97 109.1(7)
O96 Cl92 O97 108.3(8)
O193 Cl92 O97 125.7(12)
O95 Cl92 O97 105.5(7)
O98 Cl92 Cl93 56.8(8)
O96 Cl92 Cl93 67.4(10)
O193 Cl92 Cl93 49.8(7)
O95 Cl92 Cl93 96.1(10)
O97 Cl92 Cl93 157.8(8)
O98 Cl92 O192 12.3(9)
O96 Cl92 O192 101.8(12)
O193 Cl92 O192 87.8(11)
O95 Cl92 O192 110.0(15)
O97 Cl92 O192 120.4(10)
Cl93 Cl92 O192 44.6(6)
Cl92 O96 Cl93 65.3(8)
O192 O98 Cl92 139(3)
O192 O98 Cl93 66(2)
Cl92 O98 Cl93 72.8(8)
O193 Cl93 O192 116.4(15)
O193 Cl93 O194 111.4(14)
O192 Cl93 O194 110.2(14)
O193 Cl93 O98 95.9(17)
O192 Cl93 O98 24.2(14)
O194 Cl93 O98 109.7(14)
O193 Cl93 O191 107.9(13)
O192 Cl93 O191 104.8(13)
O194 Cl93 O191 105.4(11)
O98 Cl93 O191 126.0(10)
O193 Cl93 Cl92 52.9(14)
O192 Cl93 Cl92 74.6(15)
O194 Cl93 Cl92 99.5(11)
O98 Cl93 Cl92 50.4(5)
O191 Cl93 Cl92 153.4(9)
O193 Cl93 O96 6.5(16)
O192 Cl93 O96 110.1(18)
O194 Cl93 O96 113.9(16)
O98 Cl93 O96 89.5(8)
O191 Cl93 O96 112.0(10)
Cl92 Cl93 O96 47.3(5)
O98 O192 Cl93 89(3)
O98 O192 Cl92 29(2)
Cl93 O192 Cl92 60.9(11)
Cl93 O193 Cl92 77.3(14)

loop_
_geom_bond_atom_site_label_1
_geom_bond_atom_site_label_2
_geom_bond_distance
Y1 O1 2.331(5)
Y1 O2 2.356(4)
Y1 O4 2.378(5)
Y1 O3 2.381(5)
Y1 N31 2.504(5)
Y1 N21 2.518(5)
Y1 N41 2.535(6)
Y1 N51 2.584(6)
Y1 N11 2.614(6)
Cl6 O64 1.411(7)
Cl6 O63 1.431(7)
Cl6 O62 1.436(6)
Cl6 O61 1.445(6)
Cl7 O72 1.413(6)
Cl7 O74 1.426(7)
Cl7 O71 1.430(6)
Cl7 O73 1.431(7)
N11 C16 1.328(9)
N11 N12 1.348(7)
N12 C13 1.326(10)
C13 C14 1.415(10)
C13 C17 1.518(10)
C14 N15 1.340(9)
C14 C20 1.516(12)
N15 C16 1.342(10)
C16 C171 1.483(9)
C17 C22 1.524(12)
C17 C172 1.531(12)
C17 C18 1.559(11)
C18 C19 1.497(13)
C19 C20 1.539(12)
C20 C201 1.524(15)
C20 C202 1.539(16)
N21 C26 1.352(8)
N21 C171 1.367(9)
C23 C171 1.375(10)
C23 C24 1.396(10)
C24 C25 1.385(12)
C25 C26 1.406(10)
C26 C32 1.479(11)
N31 C32 1.353(8)
N31 C36 1.353(9)
C32 C33 1.405(9)
C33 C34 1.377(11)
C34 C35 1.368(11)
C35 C36 1.416(10)
C36 C42 1.479(10)
N41 C42 1.356(8)
N41 C46 1.363(9)
C42 C43 1.398(10)
C43 C44 1.373(11)
C44 C45 1.396(11)
C45 C46 1.388(11)
C46 C52 1.475(10)
N51 N56 1.352(8)
N51 C52 1.354(9)
C52 N53 1.334(9)
N53 C54 1.332(10)
C54 C55 1.406(11)
C54 C57 1.522(11)
C55 N56 1.328(9)
C55 C60 1.533(11)
C57 C58 1.505(15)
C57 C572 1.510(15)
C57 C571 1.526(13)
C58 C59 1.238(17)
C59 C60 1.487(15)
C60 C601 1.508(15)
C60 C602 1.519(18)
Cl91 O92 1.435(12)
Cl91 O94 1.450(13)
Cl91 O91 1.456(13)
Cl91 O93 1.464(13)
Cl92 O98 1.443(8)
Cl92 O96 1.447(8)
Cl92 O193 1.46(3)
Cl92 O95 1.464(8)
Cl92 O97 1.508(8)
Cl92 Cl93 1.789(12)
Cl92 O192 1.97(3)
O96 Cl93 1.82(2)
O98 O192 0.64(4)
O98 Cl93 1.57(2)
Cl93 O193 1.399(15)
Cl93 O192 1.437(15)
Cl93 O194 1.459(15)
Cl93 O191 1.577(14)

loop_
_geom_torsion_atom_site_label_1
_geom_torsion_atom_site_label_2
_geom_torsion_atom_site_label_3
_geom_torsion_atom_site_label_4
_geom_torsion
O1 Y1 N11 C16 -99.0(5)
O2 Y1 N11 C16 -174.1(6)
O4 Y1 N11 C16 91.5(5)
O3 Y1 N11 C16 45.8(6)
N31 Y1 N11 C16 -40.9(6)
N21 Y1 N11 C16 -14.7(5)
N41 Y1 N11 C16 -137.9(5)
N51 Y1 N11 C16 140.6(5)
O1 Y1 N11 N12 92.9(5)
O2 Y1 N11 N12 17.8(5)
O4 Y1 N11 N12 -76.7(5)
O3 Y1 N11 N12 -122.4(5)
N31 Y1 N11 N12 151.0(5)
N21 Y1 N11 N12 177.2(6)
N41 Y1 N11 N12 54.0(7)
N51 Y1 N11 N12 -27.6(6)
C16 N11 N12 C13 2.6(10)
Y1 N11 N12 C13 170.9(5)
N11 N12 C13 C14 4.0(11)
N11 N12 C13 C17 -177.4(6)
N12 C13 C14 N15 -7.9(12)
C17 C13 C14 N15 173.6(7)
N12 C13 C14 C20 172.2(9)
C17 C13 C14 C20 -6.3(13)
C13 C14 N15 C16 4.8(11)
C20 C14 N15 C16 -175.3(8)
N12 N11 C16 N15 -5.9(11)
Y1 N11 C16 N15 -174.4(6)
N12 N11 C16 C171 178.0(6)
Y1 N11 C16 C171 9.5(8)
C14 N15 C16 N11 2.0(11)
C14 N15 C16 C171 178.1(7)
N12 C13 C17 C22 -71.7(9)
C14 C13 C17 C22 106.9(9)
N12 C13 C17 C172 48.8(10)
C14 C13 C17 C172 -132.6(9)
N12 C13 C17 C18 167.8(7)
C14 C13 C17 C18 -13.6(11)
C13 C17 C18 C19 48.0(10)
C22 C17 C18 C19 -71.0(10)
C172 C17 C18 C19 167.7(8)
C17 C18 C19 C20 -66.6(11)
N15 C14 C20 C201 51.9(12)
C13 C14 C20 C201 -128.2(10)
N15 C14 C20 C202 -66.9(10)
C13 C14 C20 C202 113.0(10)
N15 C14 C20 C19 172.5(8)
C13 C14 C20 C19 -7.6(13)
C18 C19 C20 C14 42.7(12)
C18 C19 C20 C201 162.1(9)
C18 C19 C20 C202 -77.0(11)
O1 Y1 N21 C26 -89.4(5)
O2 Y1 N21 C26 -149.2(4)
O4 Y1 N21 C26 124.9(5)
O3 Y1 N21 C26 54.3(5)
N31 Y1 N21 C26 -17.4(5)
N41 Y1 N21 C26 -19.1(6)
N51 Y1 N21 C26 92.0(7)
N11 Y1 N21 C26 -172.9(5)
O1 Y1 N21 C171 103.3(5)
O2 Y1 N21 C171 43.5(6)
O4 Y1 N21 C171 -42.4(5)
O3 Y1 N21 C171 -113.0(5)
N31 Y1 N21 C171 175.3(5)
N41 Y1 N21 C171 173.5(5)
N51 Y1 N21 C171 -75.4(7)
N11 Y1 N21 C171 19.8(5)
C171 C23 C24 C25 4.6(11)
C23 C24 C25 C26 -3.7(11)
C171 N21 C26 C25 7.5(10)
Y1 N21 C26 C25 -160.3(5)
C171 N21 C26 C32 -168.0(6)
Y1 N21 C26 C32 24.2(8)
C24 C25 C26 N21 -2.5(11)
C24 C25 C26 C32 172.6(7)
O1 Y1 N31 C32 97.4(5)
O2 Y1 N31 C32 125.2(5)
O4 Y1 N31 C32 -55.2(6)
O3 Y1 N31 C32 -83.3(5)
N21 Y1 N31 C32 8.8(4)
N41 Y1 N31 C32 -172.7(5)
N51 Y1 N31 C32 -147.1(4)
N11 Y1 N31 C32 34.4(5)
O1 Y1 N31 C36 -78.5(5)
O2 Y1 N31 C36 -50.7(6)
O4 Y1 N31 C36 129.0(5)
O3 Y1 N31 C36 100.9(5)
N21 Y1 N31 C36 -167.1(5)
N41 Y1 N31 C36 11.4(5)
N51 Y1 N31 C36 37.0(6)
N11 Y1 N31 C36 -141.5(5)
C36 N31 C32 C33 0.1(10)
Y1 N31 C32 C33 -175.9(5)
C36 N31 C32 C26 175.5(6)
Y1 N31 C32 C26 -0.5(8)
N21 C26 C32 N31 -15.6(9)
C25 C26 C32 N31 169.1(6)
N21 C26 C32 C33 159.9(6)
C25 C26 C32 C33 -15.4(11)
N31 C32 C33 C34 -0.4(11)
C26 C32 C33 C34 -175.6(7)
C32 C33 C34 C35 0.2(12)
C33 C34 C35 C36 0.3(12)
C32 N31 C36 C35 0.5(10)
Y1 N31 C36 C35 176.4(5)
C32 N31 C36 C42 178.5(6)
Y1 N31 C36 C42 -5.5(8)
C34 C35 C36 N31 -0.6(11)
C34 C35 C36 C42 -178.6(7)
O1 Y1 N41 C42 54.4(5)
O2 Y1 N41 C42 126.2(5)
O4 Y1 N41 C42 -148.0(5)
O3 Y1 N41 C42 -90.0(5)
N31 Y1 N41 C42 -17.2(5)
N21 Y1 N41 C42 -15.5(6)
N51 Y1 N41 C42 -172.2(5)
N11 Y1 N41 C42 93.1(6)
O1 Y1 N41 C46 -111.8(5)
O2 Y1 N41 C46 -40.0(5)
O4 Y1 N41 C46 45.8(6)
O3 Y1 N41 C46 103.8(5)
N31 Y1 N41 C46 176.6(5)
N21 Y1 N41 C46 178.4(4)
N51 Y1 N41 C46 21.6(5)
N11 Y1 N41 C46 -73.1(7)
C46 N41 C42 C43 6.2(10)
Y1 N41 C42 C43 -160.4(5)
C46 N41 C42 C36 -172.0(6)
Y1 N41 C42 C36 21.4(7)
N31 C36 C42 N41 -10.5(9)
C35 C36 C42 N41 167.6(7)
N31 C36 C42 C43 171.4(7)
C35 C36 C42 C43 -10.5(11)
N41 C42 C43 C44 -1.6(11)
C36 C42 C43 C44 176.4(7)
C42 C43 C44 C45 -2.0(12)
C43 C44 C45 C46 0.9(12)
C42 N41 C46 C45 -7.4(10)
Y1 N41 C46 C45 158.9(5)
C42 N41 C46 C52 172.1(6)
Y1 N41 C46 C52 -21.6(7)
C44 C45 C46 N41 3.9(11)
C44 C45 C46 C52 -175.6(7)
O1 Y1 N51 N56 -125.0(5)
O2 Y1 N51 N56 -75.9(5)
O4 Y1 N51 N56 18.0(5)
O3 Y1 N51 N56 91.7(5)
N31 Y1 N51 N56 151.4(4)
N21 Y1 N51 N56 53.5(7)
N41 Y1 N51 N56 177.6(5)
N11 Y1 N51 N56 -30.0(5)
O1 Y1 N51 C52 36.8(5)
O2 Y1 N51 C52 85.9(5)
O4 Y1 N51 C52 179.7(5)
O3 Y1 N51 C52 -106.6(5)
N31 Y1 N51 C52 -46.9(5)
N21 Y1 N51 C52 -144.8(5)
N41 Y1 N51 C52 -20.7(4)
N11 Y1 N51 C52 131.7(5)
N56 N51 C52 N53 1.4(10)
Y1 N51 C52 N53 -160.7(5)
N56 N51 C52 C46 -179.5(6)
Y1 N51 C52 C46 18.4(7)
N41 C46 C52 N53 -179.1(6)
C45 C46 C52 N53 0.4(10)
N41 C46 C52 N51 1.7(8)
C45 C46 C52 N51 -178.8(6)
N51 C52 N53 C54 1.0(10)
C46 C52 N53 C54 -178.1(6)
C52 N53 C54 C55 -3.1(10)
C52 N53 C54 C57 176.7(6)
N53 C54 C55 N56 3.0(11)
C57 C54 C55 N56 -176.8(7)
N53 C54 C55 C60 -178.0(7)
C57 C54 C55 C60 2.2(12)
C54 C55 N56 N51 -0.5(10)
C60 C55 N56 N51 -179.6(7)
C52 N51 N56 C55 -1.6(9)
Y1 N51 N56 C55 160.8(5)
N53 C54 C57 C58 -178.1(12)
C55 C54 C57 C58 1.7(14)
N53 C54 C57 C572 -59.3(10)
C55 C54 C57 C572 120.5(10)
N53 C54 C57 C571 59.7(11)
C55 C54 C57 C571 -120.5(9)
C572 C57 C58 C59 -128(3)
C54 C57 C58 C59 -10(3)
C571 C57 C58 C59 111(3)
C57 C58 C59 C60 14(4)
C58 C59 C60 C601 -128(3)
C58 C59 C60 C602 112(3)
C58 C59 C60 C55 -8(3)
N56 C55 C60 C59 179.1(12)
C54 C55 C60 C59 0.0(15)
N56 C55 C60 C601 -58.7(13)
C54 C55 C60 C601 122.2(12)
N56 C55 C60 C602 56.8(11)
C54 C55 C60 C602 -122.3(11)
C26 N21 C171 C23 -6.5(10)
Y1 N21 C171 C23 160.8(5)
C26 N21 C171 C16 169.5(6)
Y1 N21 C171 C16 -23.2(8)
C24 C23 C171 N21 0.4(11)
C24 C23 C171 C16 -175.3(7)
N11 C16 C171 N21 8.1(9)
N15 C16 C171 N21 -168.4(6)
N11 C16 C171 C23 -175.9(7)
N15 C16 C171 C23 7.7(10)
O98 Cl92 O96 Cl93 -36.7(12)
O193 Cl92 O96 Cl93 10(6)
O95 Cl92 O96 Cl93 88.0(11)
O97 Cl92 O96 Cl93 -156.7(9)
O192 Cl92 O96 Cl93 -28.9(12)
O96 Cl92 O98 O192 39(7)
O193 Cl92 O98 O192 26(7)
O95 Cl92 O98 O192 -85(7)
O97 Cl92 O98 O192 159(7)
Cl93 Cl92 O98 O192 -2(6)
O96 Cl92 O98 Cl93 41.3(13)
O193 Cl92 O98 Cl93 28.0(15)
O95 Cl92 O98 Cl93 -83.1(12)
O97 Cl92 O98 Cl93 160.8(9)
O192 Cl92 O98 Cl93 2(6)
O192 O98 Cl93 O193 149(4)
Cl92 O98 Cl93 O193 -29.2(16)
Cl92 O98 Cl93 O192 -178(5)
O192 O98 Cl93 O194 -96(4)
Cl92 O98 Cl93 O194 86.1(14)
O192 O98 Cl93 O191 32(5)
Cl92 O98 Cl93 O191 -146.4(12)
O192 O98 Cl93 Cl92 178(5)
O192 O98 Cl93 O96 149(4)
Cl92 O98 Cl93 O96 -29.2(8)
O98 Cl92 Cl93 O193 143(2)
O96 Cl92 Cl93 O193 4(2)
O95 Cl92 Cl93 O193 -106(2)
O97 Cl92 Cl93 O193 87(3)
O192 Cl92 Cl93 O193 142(2)
O98 Cl92 Cl93 O192 0.7(19)
O96 Cl92 Cl93 O192 -138(2)
O193 Cl92 Cl93 O192 -142(2)
O95 Cl92 Cl93 O192 112.4(19)
O97 Cl92 Cl93 O192 -55(3)
O98 Cl92 Cl93 O194 -107.8(16)
O96 Cl92 Cl93 O194 113.9(17)
O193 Cl92 Cl93 O194 109.7(18)
O95 Cl92 Cl93 O194 3.9(16)
O97 Cl92 Cl93 O194 -163(2)
O192 Cl92 Cl93 O194 -108.5(14)
O96 Cl92 Cl93 O98 -138.3(13)
O193 Cl92 Cl93 O98 -143(2)
O95 Cl92 Cl93 O98 111.7(10)
O97 Cl92 Cl93 O98 -55(2)
O192 Cl92 Cl93 O98 -0.7(19)
O98 Cl92 Cl93 O191 93(2)
O96 Cl92 Cl93 O191 -45(2)
O193 Cl92 Cl93 O191 -50(3)
O95 Cl92 Cl93 O191 -155(2)
O97 Cl92 Cl93 O191 38(3)
O192 Cl92 Cl93 O191 92(2)
O98 Cl92 Cl93 O96 138.3(13)
O193 Cl92 Cl93 O96 -4(2)
O95 Cl92 Cl93 O96 -109.9(9)
O97 Cl92 Cl93 O96 83(2)
O192 Cl92 Cl93 O96 138(2)
Cl92 O96 Cl93 O193 -149(16)
Cl92 O96 Cl93 O192 43.7(18)
Cl92 O96 Cl93 O194 -80.6(14)
Cl92 O96 Cl93 O98 30.8(9)
Cl92 O96 Cl93 O191 159.9(10)
Cl92 O98 O192 Cl93 2(7)
Cl93 O98 O192 Cl92 -2(7)
O193 Cl93 O192 O98 -35(5)
O194 Cl93 O192 O98 93(4)
O191 Cl93 O192 O98 -154(4)
Cl92 Cl93 O192 O98 -1(4)
O96 Cl93 O192 O98 -33(5)
O193 Cl93 O192 Cl92 -33.4(18)
O194 Cl93 O192 Cl92 94.7(14)
O98 Cl93 O192 Cl92 1(4)
O191 Cl93 O192 Cl92 -152.4(10)
O96 Cl93 O192 Cl92 -31.8(12)
O96 Cl92 O192 O98 -143(7)
O193 Cl92 O192 O98 -155(7)
O95 Cl92 O192 O98 99(7)
O97 Cl92 O192 O98 -24(7)
Cl93 Cl92 O192 O98 177(8)
O98 Cl92 O192 Cl93 -177(8)
O96 Cl92 O192 Cl93 39.4(17)
O193 Cl92 O192 Cl93 28.2(15)
O95 Cl92 O192 Cl93 -78.0(16)
O97 Cl92 O192 Cl93 159.1(11)
O192 Cl93 O193 Cl92 42(2)
O194 Cl93 O193 Cl92 -85.8(18)
O98 Cl93 O193 Cl92 28.1(15)
O191 Cl93 O193 Cl92 159.0(12)
O96 Cl93 O193 Cl92 28(15)
O98 Cl92 O193 Cl93 -31.0(17)
O96 Cl92 O193 Cl93 -167(7)
O95 Cl92 O193 Cl93 84.4(16)
O97 Cl92 O193 Cl93 -152.3(10)
O192 Cl92 O193 Cl93 -25.7(13)
